data_7708288
loop_
_publ_author_name
'Yoshida, Jun'
'Yamazaki, Kana'
'Tateyama, Kazunori'
'Yuge, Hidetaka'
'Sato, Hisako'

_publ_section_title
;
 Chiroptical switching behavior of heteroleptic ruthenium complexes
 bearing acetylacetonato and tropolonato ligands
;
_journal_name_full 'Dalton Transactions'
_journal_paper_doi 10.1039/D1DT02592A
_journal_year 2021
_chemical_formula_sum 'C19 H17 O6 Ru'
_chemical_formula_weight 442.39
_chemical_name_systematic D-Ru(acac)(trop)2
_space_group_crystal_system monoclinic
_space_group_IT_number 5
_space_group_name_Hall 'C 2y'
_space_group_name_H-M_alt 'C 1 2 1'
_atom_sites_solution_hydrogens geom
_audit_creation_method SHELXL-2018/3
_audit_update_record
;
2021-07-27 deposited with the CCDC.	2021-09-14 downloaded from the CCDC.
;
_cell_angle_alpha 90
_cell_angle_beta 91.0315(15)
_cell_angle_gamma 90
_cell_formula_units_Z 4
_cell_length_a 28.6206(4)
_cell_length_b 7.38672(13)
_cell_length_c 8.17443(13)
_cell_measurement_temperature 100(2)
_cell_volume 1727.90(5)
_computing_structure_refinement 'SHELXL-2018/3 (Sheldrick, 2018)'
_diffrn_ambient_temperature 100(2)
_diffrn_measured_fraction_theta_full 0.999
_diffrn_measured_fraction_theta_max 0.969
_diffrn_radiation_type CuK\a
_diffrn_radiation_wavelength 1.54184
_diffrn_reflns_av_R_equivalents 0.0266
_diffrn_reflns_av_unetI/netI 0.0269
_diffrn_reflns_Laue_measured_fraction_full 0.999
_diffrn_reflns_Laue_measured_fraction_max 0.969
_diffrn_reflns_limit_h_max 36
_diffrn_reflns_limit_h_min -30
_diffrn_reflns_limit_k_max 8
_diffrn_reflns_limit_k_min -8
_diffrn_reflns_limit_l_max 10
_diffrn_reflns_limit_l_min -9
_diffrn_reflns_number 10058
_diffrn_reflns_point_group_measured_fraction_full 0.998
_diffrn_reflns_point_group_measured_fraction_max 0.949
_diffrn_reflns_theta_full 67.684
_diffrn_reflns_theta_max 76.246
_diffrn_reflns_theta_min 3.089
_exptl_absorpt_coefficient_mu 7.649
_exptl_crystal_density_diffrn 1.701
_exptl_crystal_F_000 892
_exptl_crystal_size_max 0.127
_exptl_crystal_size_mid 0.095
_exptl_crystal_size_min 0.071
_refine_diff_density_max 0.299
_refine_diff_density_min -0.454
_refine_diff_density_rms 0.060
_refine_ls_abs_structure_details
;
 Flack x determined using 1510 quotients [(I+)-(I-)]/[(I+)+(I-)]
 (Parsons, Flack and Wagner, Acta Cryst. B69 (2013) 249-259).
;
_refine_ls_abs_structure_Flack -0.014(5)
_refine_ls_extinction_coef 0.00021(5)
_refine_ls_extinction_expression Fc^*^=kFc[1+0.001xFc^2^\l^3^/sin(2\q)]^-1/4^
_refine_ls_extinction_method 'SHELXL-2018/3 (Sheldrick 2018)'
_refine_ls_goodness_of_fit_ref 1.103
_refine_ls_hydrogen_treatment constr
_refine_ls_matrix_type full
_refine_ls_number_parameters 238
_refine_ls_number_reflns 3444
_refine_ls_number_restraints 1
_refine_ls_restrained_S_all 1.103
_refine_ls_R_factor_all 0.0201
_refine_ls_R_factor_gt 0.0200
_refine_ls_shift/su_max 0.001
_refine_ls_shift/su_mean 0.000
_refine_ls_structure_factor_coef Fsqd
_refine_ls_weighting_details 'w=1/[\s^2^(Fo^2^)+(0.0228P)^2^+1.8525P] where P=(Fo^2^+2Fc^2^)/3'
_refine_ls_weighting_scheme calc
_refine_ls_wR_factor_gt 0.0521
_refine_ls_wR_factor_ref 0.0521
_reflns_Friedel_coverage 0.812
_reflns_Friedel_fraction_full 0.997
_reflns_Friedel_fraction_max 0.925
_reflns_number_gt 3421
_reflns_number_total 3444
_reflns_threshold_expression 'I > 2\s(I)'
_cod_data_source_file d1dt02592a2.cif
_cod_data_source_block exp_975
_cod_original_sg_symbol_H-M 'C 2'
_cod_database_code 7708288
_shelx_shelxl_version_number 2018/3
_shelx_space_group_comment
;
The symmetry employed for this shelxl refinement is uniquely defined
by the following loop, which should always be used as a source of
symmetry information in preference to the above space-group names.
They are only intended as comments.
;
_shelx_estimated_absorpt_t_min 0.443
_shelx_estimated_absorpt_t_max 0.613

loop_
_space_group_symop_operation_xyz
'x, y, z'
'-x, y, -z'
'x+1/2, y+1/2, z'
'-x+1/2, y+1/2, -z'

loop_
_atom_site_label
_atom_site_type_symbol
_atom_site_fract_x
_atom_site_fract_y
_atom_site_fract_z
_atom_site_U_iso_or_equiv
_atom_site_adp_type
_atom_site_occupancy
_atom_site_site_symmetry_order
_atom_site_calc_flag
_atom_site_refinement_flags_posn
_atom_site_refinement_flags_adp
_atom_site_refinement_flags_occupancy
_atom_site_disorder_assembly
_atom_site_disorder_group
Ru1 Ru 0.12862(2) 0.18528(5) 0.52055(3) 0.01966(9) Uani 1 1 d . . . . .
O2 O 0.15839(8) 0.1658(6) 0.3002(3) 0.0230(6) Uani 1 1 d . . . . .
O16 O 0.10195(9) 0.2192(4) 0.7478(3) 0.0230(7) Uani 1 1 d . . . . .
O25 O 0.06605(9) 0.2204(4) 0.3974(3) 0.0232(7) Uani 1 1 d . . . . .
O26 O 0.10774(9) -0.0711(4) 0.4980(3) 0.0248(6) Uani 1 1 d . . . . .
O6 O 0.18780(9) 0.1334(3) 0.6466(3) 0.0218(6) Uani 1 1 d . . . . .
C9 C 0.11521(12) 0.3678(6) 0.8166(5) 0.0231(8) Uani 1 1 d . . . . .
C3 C 0.20199(13) 0.1289(5) 0.2838(5) 0.0229(8) Uani 1 1 d . . . . .
C23 C 0.05501(13) -0.2731(5) 0.3838(5) 0.0244(10) Uani 1 1 d . . . . .
H23 H 0.073935 -0.362192 0.436336 0.029 Uiso 1 1 calc R U . . .
C8 C 0.21792(15) 0.1179(6) 0.1103(5) 0.0302(9) Uani 1 1 d . . . . .
H8A H 0.215213 -0.007308 0.071591 0.045 Uiso 1 1 calc R U . . .
H8B H 0.250574 0.156970 0.104915 0.045 Uiso 1 1 calc R U . . .
H8C H 0.198382 0.196727 0.041173 0.045 Uiso 1 1 calc R U . . .
C19 C 0.00468(13) 0.0757(6) 0.2604(5) 0.0250(8) Uani 1 1 d . . . . .
H19 H -0.006810 0.194136 0.238723 0.030 Uiso 1 1 calc R U . . .
C18 C 0.04652(13) 0.0693(6) 0.3535(5) 0.0205(7) Uani 1 1 d . . . . .
C4 C 0.23466(13) 0.1002(6) 0.4109(5) 0.0254(8) Uani 1 1 d . . . . .
H4 H 0.265567 0.072523 0.378621 0.030 Uiso 1 1 calc R U . . .
C15 C 0.13594(12) 0.5025(6) 0.7085(5) 0.0212(7) Uani 1 1 d . . . . .
C13 C 0.14519(14) 0.7711(6) 0.8972(5) 0.0302(9) Uani 1 1 d . . . . .
H13 H 0.153013 0.895961 0.893293 0.036 Uiso 1 1 calc R U . . .
C24 C 0.06956(13) -0.0964(6) 0.4090(4) 0.0212(7) Uani 1 1 d . . . . .
C10 C 0.10999(13) 0.3861(6) 0.9861(5) 0.0257(8) Uani 1 1 d . . . . .
H10 H 0.098593 0.281140 1.039366 0.031 Uiso 1 1 calc R U . . .
C14 C 0.14751(11) 0.6797(9) 0.7492(4) 0.0248(7) Uani 1 1 d . . . . .
H14 H 0.158899 0.749955 0.661136 0.030 Uiso 1 1 calc R U . . .
C12 C 0.13313(12) 0.7065(10) 1.0496(5) 0.0308(11) Uani 1 1 d . . . . .
H12 H 0.134873 0.790374 1.137540 0.037 Uiso 1 1 calc R U . . .
C22 C 0.01717(13) -0.3418(6) 0.2939(5) 0.0265(9) Uani 1 1 d . . . . .
H22 H 0.014652 -0.470006 0.291726 0.032 Uiso 1 1 calc R U . . .
C5 C 0.22741(13) 0.1074(5) 0.5778(5) 0.0216(7) Uani 1 1 d . . . . .
C11 C 0.11866(15) 0.5312(7) 1.0881(5) 0.0308(10) Uani 1 1 d . . . . .
H11 H 0.114140 0.508765 1.201153 0.037 Uiso 1 1 calc R U . . .
O17 O 0.14130(10) 0.4508(4) 0.5566(3) 0.0226(5) Uani 1 1 d . . . . .
C7 C 0.26814(14) 0.0871(6) 0.6948(5) 0.0281(9) Uani 1 1 d . . . . .
H7A H 0.274768 0.203777 0.747373 0.042 Uiso 1 1 calc R U . . .
H7B H 0.295648 0.047125 0.634909 0.042 Uiso 1 1 calc R U . . .
H7C H 0.260596 -0.002799 0.778423 0.042 Uiso 1 1 calc R U . . .
C20 C -0.02247(13) -0.0633(6) 0.1953(5) 0.0247(8) Uani 1 1 d . . . . .
H20 H -0.048879 -0.024827 0.132397 0.030 Uiso 1 1 calc R U . . .
C21 C -0.01717(14) -0.2493(6) 0.2075(5) 0.0272(9) Uani 1 1 d . . . . .
H21 H -0.039613 -0.321018 0.150091 0.033 Uiso 1 1 calc R U . . .

loop_
_atom_site_aniso_label
_atom_site_aniso_U_11
_atom_site_aniso_U_22
_atom_site_aniso_U_33
_atom_site_aniso_U_23
_atom_site_aniso_U_13
_atom_site_aniso_U_12
Ru1 0.01580(13) 0.02337(14) 0.01974(13) 0.00123(14) -0.00141(8) -0.00013(13)
O2 0.0203(10) 0.0306(19) 0.0181(10) -0.0014(13) -0.0018(8) -0.0002(13)
O16 0.0206(11) 0.024(2) 0.0245(11) 0.0017(11) 0.0024(9) -0.0007(11)
O25 0.0180(11) 0.024(2) 0.0274(12) 0.0001(11) -0.0044(9) -0.0004(11)
O26 0.0194(13) 0.0268(15) 0.0282(14) -0.0002(12) -0.0043(12) 0.0018(11)
O6 0.0188(11) 0.0247(17) 0.0219(12) -0.0004(10) -0.0011(10) 0.0016(9)
C9 0.0136(16) 0.030(2) 0.0256(19) -0.0002(15) -0.0023(14) 0.0035(14)
C3 0.0236(17) 0.023(2) 0.0219(17) -0.0024(13) 0.0010(14) -0.0026(13)
C23 0.0249(17) 0.027(3) 0.0212(16) -0.0005(14) 0.0008(13) 0.0053(14)
C8 0.0281(19) 0.042(2) 0.0204(18) -0.0054(16) -0.0019(16) -0.0018(17)
C19 0.0209(18) 0.027(2) 0.027(2) -0.0013(16) -0.0037(15) 0.0034(15)
C18 0.0157(17) 0.025(2) 0.0210(18) -0.0025(15) -0.0003(14) -0.0008(15)
C4 0.0189(17) 0.032(2) 0.0250(19) -0.0041(15) -0.0012(15) 0.0010(15)
C15 0.0126(15) 0.028(2) 0.0226(17) 0.0036(15) -0.0041(13) 0.0023(14)
C13 0.0224(19) 0.033(2) 0.035(2) -0.0040(18) -0.0083(17) 0.0027(16)
C24 0.0172(16) 0.028(2) 0.0184(16) -0.0003(14) 0.0002(13) 0.0017(15)
C10 0.0229(18) 0.032(2) 0.0220(18) 0.0068(16) -0.0002(15) 0.0038(16)
C14 0.0187(14) 0.0290(18) 0.0265(15) 0.003(2) -0.0048(12) 0.004(2)
C12 0.0223(15) 0.041(3) 0.0285(17) -0.005(2) -0.0044(13) 0.004(2)
C22 0.0306(17) 0.021(3) 0.0281(17) -0.0054(16) 0.0035(14) -0.0022(16)
C5 0.0187(17) 0.0212(17) 0.0248(18) -0.0014(14) -0.0043(14) 0.0024(14)
C11 0.025(2) 0.045(3) 0.0225(19) -0.0031(18) -0.0002(16) 0.0053(18)
O17 0.0220(13) 0.0271(15) 0.0188(12) 0.0005(11) -0.0011(11) -0.0002(11)
C7 0.0242(19) 0.035(2) 0.025(2) -0.0040(17) -0.0056(16) 0.0052(17)
C20 0.0178(17) 0.030(2) 0.0258(18) -0.0068(16) -0.0028(14) -0.0005(15)
C21 0.0225(18) 0.031(2) 0.0280(19) -0.0073(15) -0.0003(15) -0.0030(15)

loop_
_atom_type_symbol
_atom_type_description
_atom_type_scat_dispersion_real
_atom_type_scat_dispersion_imag
_atom_type_scat_source
C C 0.0181 0.0091 'International Tables Vol C Tables 4.2.6.8 and 6.1.1.4'
H H 0.0000 0.0000 'International Tables Vol C Tables 4.2.6.8 and 6.1.1.4'
O O 0.0492 0.0322 'International Tables Vol C Tables 4.2.6.8 and 6.1.1.4'
Ru Ru 0.0552 3.2960 'International Tables Vol C Tables 4.2.6.8 and 6.1.1.4'

loop_
_geom_angle_atom_site_label_1
_geom_angle_atom_site_label_2
_geom_angle_atom_site_label_3
_geom_angle
_geom_angle_site_symmetry_1
_geom_angle_site_symmetry_3
_geom_angle_publ_flag
O26 Ru1 O6 96.60(10) . . ?
O26 Ru1 O2 88.89(15) . . ?
O6 Ru1 O2 94.54(10) . . ?
O26 Ru1 O17 172.30(11) . . ?
O6 Ru1 O17 87.87(11) . . ?
O2 Ru1 O17 97.02(14) . . ?
O26 Ru1 O16 94.84(12) . . ?
O6 Ru1 O16 83.23(10) . . ?
O2 Ru1 O16 175.84(14) . . ?
O17 Ru1 O16 79.43(11) . . ?
O26 Ru1 O25 79.48(11) . . ?
O6 Ru1 O25 175.73(11) . . ?
O2 Ru1 O25 87.12(10) . . ?
O17 Ru1 O25 95.84(11) . . ?
O16 Ru1 O25 95.36(10) . . ?
C3 O2 Ru1 122.4(2) . . ?
C9 O16 Ru1 113.0(2) . . ?
C18 O25 Ru1 113.2(2) . . ?
C24 O26 Ru1 115.5(2) . . ?
C5 O6 Ru1 123.1(2) . . ?
O16 C9 C10 118.6(4) . . ?
O16 C9 C15 115.8(3) . . ?
C10 C9 C15 125.6(4) . . ?
O2 C3 C4 126.2(3) . . ?
O2 C3 C8 115.0(3) . . ?
C4 C3 C8 118.9(3) . . ?
C24 C23 C22 130.6(4) . . ?
C24 C23 H23 114.7 . . ?
C22 C23 H23 114.7 . . ?
C3 C8 H8A 109.5 . . ?
C3 C8 H8B 109.5 . . ?
H8A C8 H8B 109.5 . . ?
C3 C8 H8C 109.5 . . ?
H8A C8 H8C 109.5 . . ?
H8B C8 H8C 109.5 . . ?
C20 C19 C18 130.3(4) . . ?
C20 C19 H19 114.8 . . ?
C18 C19 H19 114.8 . . ?
O25 C18 C19 118.6(4) . . ?
O25 C18 C24 116.5(3) . . ?
C19 C18 C24 124.9(4) . . ?
C5 C4 C3 128.0(4) . . ?
C5 C4 H4 116.0 . . ?
C3 C4 H4 116.0 . . ?
O17 C15 C14 118.0(3) . . ?
O17 C15 C9 115.4(4) . . ?
C14 C15 C9 126.4(3) . . ?
C12 C13 C14 129.3(5) . . ?
C12 C13 H13 115.3 . . ?
C14 C13 H13 115.3 . . ?
O26 C24 C23 117.5(3) . . ?
O26 C24 C18 114.8(3) . . ?
C23 C24 C18 127.7(3) . . ?
C11 C10 C9 130.7(4) . . ?
C11 C10 H10 114.7 . . ?
C9 C10 H10 114.7 . . ?
C13 C14 C15 130.7(4) . . ?
C13 C14 H14 114.7 . . ?
C15 C14 H14 114.7 . . ?
C13 C12 C11 127.0(5) . . ?
C13 C12 H12 116.5 . . ?
C11 C12 H12 116.5 . . ?
C21 C22 C23 129.0(4) . . ?
C21 C22 H22 115.5 . . ?
C23 C22 H22 115.5 . . ?
O6 C5 C4 125.7(3) . . ?
O6 C5 C7 114.6(3) . . ?
C4 C5 C7 119.7(3) . . ?
C10 C11 C12 129.4(4) . . ?
C10 C11 H11 115.3 . . ?
C12 C11 H11 115.3 . . ?
C15 O17 Ru1 113.4(2) . . ?
C5 C7 H7A 109.5 . . ?
C5 C7 H7B 109.5 . . ?
H7A C7 H7B 109.5 . . ?
C5 C7 H7C 109.5 . . ?
H7A C7 H7C 109.5 . . ?
H7B C7 H7C 109.5 . . ?
C21 C20 C19 130.3(4) . . ?
C21 C20 H20 114.9 . . ?
C19 C20 H20 114.9 . . ?
C22 C21 C20 127.1(4) . . ?
C22 C21 H21 116.4 . . ?
C20 C21 H21 116.4 . . ?

loop_
_geom_bond_atom_site_label_1
_geom_bond_atom_site_label_2
_geom_bond_distance
_geom_bond_site_symmetry_2
_geom_bond_publ_flag
Ru1 O26 1.993(3) . ?
Ru1 O6 2.003(2) . ?
Ru1 O2 2.012(2) . ?
Ru1 O17 2.016(3) . ?
Ru1 O16 2.036(3) . ?
Ru1 O25 2.055(2) . ?
O2 C3 1.287(5) . ?
O16 C9 1.288(5) . ?
O25 C18 1.296(5) . ?
O26 C24 1.315(5) . ?
O6 C5 1.289(4) . ?
C9 C10 1.403(5) . ?
C9 C15 1.463(5) . ?
C3 C4 1.401(5) . ?
C3 C8 1.499(5) . ?
C23 C24 1.385(6) . ?
C23 C22 1.393(6) . ?
C23 H23 0.9500 . ?
C8 H8A 0.9800 . ?
C8 H8B 0.9800 . ?
C8 H8C 0.9800 . ?
C19 C20 1.388(6) . ?
C19 C18 1.408(5) . ?
C19 H19 0.9500 . ?
C18 C24 1.459(5) . ?
C4 C5 1.385(6) . ?
C4 H4 0.9500 . ?
C15 O17 1.311(5) . ?
C15 C14 1.389(8) . ?
C13 C12 1.383(6) . ?
C13 C14 1.388(6) . ?
C13 H13 0.9500 . ?
C10 C11 1.377(6) . ?
C10 H10 0.9500 . ?
C14 H14 0.9500 . ?
C12 C11 1.397(8) . ?
C12 H12 0.9500 . ?
C22 C21 1.381(6) . ?
C22 H22 0.9500 . ?
C5 C7 1.502(5) . ?
C11 H11 0.9500 . ?
C7 H7A 0.9800 . ?
C7 H7B 0.9800 . ?
C7 H7C 0.9800 . ?
C20 C21 1.386(6) . ?
C20 H20 0.9500 . ?
C21 H21 0.9500 . ?

loop_
_geom_torsion_atom_site_label_1
_geom_torsion_atom_site_label_2
_geom_torsion_atom_site_label_3
_geom_torsion_atom_site_label_4
_geom_torsion
_geom_torsion_site_symmetry_1
_geom_torsion_site_symmetry_2
_geom_torsion_site_symmetry_3
_geom_torsion_site_symmetry_4
_geom_torsion_publ_flag
Ru1 O16 C9 C10 -163.3(3) . . . . ?
Ru1 O16 C9 C15 15.1(4) . . . . ?
Ru1 O2 C3 C4 -1.1(6) . . . . ?
Ru1 O2 C3 C8 179.3(3) . . . . ?
Ru1 O25 C18 C19 -176.6(3) . . . . ?
Ru1 O25 C18 C24 4.9(4) . . . . ?
C20 C19 C18 O25 178.4(4) . . . . ?
C20 C19 C18 C24 -3.2(7) . . . . ?
O2 C3 C4 C5 -0.8(8) . . . . ?
C8 C3 C4 C5 178.8(4) . . . . ?
O16 C9 C15 O17 -4.3(5) . . . . ?
C10 C9 C15 O17 173.9(3) . . . . ?
O16 C9 C15 C14 171.6(3) . . . . ?
C10 C9 C15 C14 -10.2(6) . . . . ?
Ru1 O26 C24 C23 177.0(3) . . . . ?
Ru1 O26 C24 C18 -5.2(4) . . . . ?
C22 C23 C24 O26 -178.6(4) . . . . ?
C22 C23 C24 C18 4.0(7) . . . . ?
O25 C18 C24 O26 0.1(5) . . . . ?
C19 C18 C24 O26 -178.4(4) . . . . ?
O25 C18 C24 C23 177.6(4) . . . . ?
C19 C18 C24 C23 -0.9(6) . . . . ?
O16 C9 C10 C11 -176.0(4) . . . . ?
C15 C9 C10 C11 5.8(7) . . . . ?
C12 C13 C14 C15 4.4(7) . . . . ?
O17 C15 C14 C13 179.5(4) . . . . ?
C9 C15 C14 C13 3.7(6) . . . . ?
C14 C13 C12 C11 -2.4(7) . . . . ?
C24 C23 C22 C21 -1.7(7) . . . . ?
Ru1 O6 C5 C4 -4.1(6) . . . . ?
Ru1 O6 C5 C7 174.8(3) . . . . ?
C3 C4 C5 O6 3.8(7) . . . . ?
C3 C4 C5 C7 -175.1(4) . . . . ?
C9 C10 C11 C12 3.6(7) . . . . ?
C13 C12 C11 C10 -4.7(7) . . . . ?
C14 C15 O17 Ru1 174.9(2) . . . . ?
C9 C15 O17 Ru1 -8.9(4) . . . . ?
C18 C19 C20 C21 2.4(8) . . . . ?
C23 C22 C21 C20 -2.3(7) . . . . ?
C19 C20 C21 C22 1.7(7) . . . . ?
